data_2018018
loop_
_publ_author_name
'Naicker, Tricia'
'Govender, Thavendran'
'Kruger, Hendrik G.'
'Maguire, Glenn E. M.'

_publ_section_title
;
 Optically active diaryl tetrahydroisoquinoline derivatives
;
_journal_coeditor_code SF3143
_journal_issue 3
_journal_name_full 'Acta Crystallographica Section C'
_journal_page_first o100
_journal_page_last o103
_journal_paper_doi 10.1107/S0108270110053357
_journal_volume 67
_journal_year 2011
_chemical_formula_iupac 'C31 H31 N O3'
_chemical_formula_moiety 'C31 H31 N O3'
_chemical_formula_sum 'C31 H31 N O3'
_chemical_formula_weight 465.57
_chemical_melting_point 464
_chemical_name_common TIQdiphenylmethoxy
_chemical_name_systematic
;
(1<i>R</i>,3<i>S</i>)-6,7-dimethoxy-3-(methoxydiphenylmethyl)-1-phenyl-
1,2,3,4-tetrahydroisoquinoline
;
_space_group_IT_number 4
_symmetry_cell_setting monoclinic
_symmetry_space_group_name_Hall 'P 2yb'
_symmetry_space_group_name_H-M 'P 1 21 1'
_atom_sites_solution_hydrogens geom
_atom_sites_solution_primary direct
_atom_sites_solution_secondary difmap
_audit_creation_method SHELXL97
_cell_angle_alpha 90.00
_cell_angle_beta 101.707(2)
_cell_angle_gamma 90.00
_cell_formula_units_Z 2
_cell_length_a 11.4071(14)
_cell_length_b 6.4750(8)
_cell_length_c 16.961(2)
_cell_measurement_reflns_used 11498
_cell_measurement_temperature 173(2)
_cell_measurement_theta_max 29.69
_cell_measurement_theta_min 1.82
_cell_volume 1226.7(3)
_computing_cell_refinement 'SAINT (Bruker, 2006)'
_computing_data_collection 'APEX2 (Bruker, 2006)'
_computing_data_reduction 'SAINT (Bruker, 2006)'
_computing_molecular_graphics 'OLEX2 (Dolomanov <i>et al.</i>, 2009)'
_computing_publication_material 'SHELXL97 (Sheldrick, 2008)'
_computing_structure_refinement 'SHELXL97 (Sheldrick, 2008)'
_computing_structure_solution 'SHELXS97 (Sheldrick, 2008)'
_diffrn_ambient_temperature 173(2)
_diffrn_measured_fraction_theta_full 0.995
_diffrn_measured_fraction_theta_max 0.995
_diffrn_measurement_device_type 'Bruker APEXII DUO'
_diffrn_measurement_method '0.5\% \f scans and \w'
_diffrn_radiation_monochromator graphite
_diffrn_radiation_source 'fine-focus sealed tube'
_diffrn_radiation_type MoK\a
_diffrn_radiation_wavelength 0.71073
_diffrn_reflns_av_R_equivalents 0.0514
_diffrn_reflns_av_sigmaI/netI 0.0518
_diffrn_reflns_limit_h_max 13
_diffrn_reflns_limit_h_min -15
_diffrn_reflns_limit_k_max 8
_diffrn_reflns_limit_k_min -8
_diffrn_reflns_limit_l_max 23
_diffrn_reflns_limit_l_min -23
_diffrn_reflns_number 11498
_diffrn_reflns_theta_full 29.69
_diffrn_reflns_theta_max 29.69
_diffrn_reflns_theta_min 1.82
_diffrn_standards_decay_% 0
_exptl_absorpt_coefficient_mu 0.080
_exptl_absorpt_correction_T_max 0.7459
_exptl_absorpt_correction_T_min 0.6450
_exptl_absorpt_correction_type multi-scan
_exptl_absorpt_process_details '(SADABS; Sheldrick, 2008)'
_exptl_crystal_colour colourless
_exptl_crystal_density_diffrn 1.260
_exptl_crystal_density_method 'not measured'
_exptl_crystal_description block
_exptl_crystal_F_000 496
_exptl_crystal_size_max 0.22
_exptl_crystal_size_mid 0.14
_exptl_crystal_size_min 0.09
_refine_diff_density_max 0.226
_refine_diff_density_min -0.227
_refine_ls_extinction_method none
_refine_ls_goodness_of_fit_ref 1.050
_refine_ls_hydrogen_treatment mixed
_refine_ls_matrix_type full
_refine_ls_number_parameters 320
_refine_ls_number_reflns 3737
_refine_ls_number_restraints 2
_refine_ls_restrained_S_all 1.050
_refine_ls_R_factor_all 0.0528
_refine_ls_R_factor_gt 0.0429
_refine_ls_shift/su_max 0.000
_refine_ls_shift/su_mean 0.000
_refine_ls_structure_factor_coef Fsqd
_refine_ls_weighting_details 'calc w = 1/[\s^2^(Fo^2^)+(0.0591P)^2^+0.0000P] where P=(Fo^2^+2Fc^2^)/3'
_refine_ls_weighting_scheme calc
_refine_ls_wR_factor_gt 0.1025
_refine_ls_wR_factor_ref 0.1084
_reflns_number_gt 3191
_reflns_number_total 3737
_reflns_threshold_expression I>2\s(I)
_cod_data_source_file sf3143.cif
_cod_data_source_block I
_cod_original_sg_symbol_H-M 'P 21'
_cod_database_code 2018018
_cod_database_fobs_code 2018018

loop_
_symmetry_equiv_pos_as_xyz
'x, y, z'
'-x, y+1/2, -z'

loop_
_atom_site_type_symbol
_atom_site_label
_atom_site_fract_x
_atom_site_fract_y
_atom_site_fract_z
_atom_site_U_iso_or_equiv
_atom_site_adp_type
_atom_site_calc_flag
_atom_site_refinement_flags
_atom_site_occupancy
_atom_site_disorder_assembly
_atom_site_disorder_group
O O1 0.09437(12) 0.2273(2) 0.57983(9) 0.0308(4) Uani d . 1 . .
O O2 0.07975(12) 0.5778(3) 0.65284(9) 0.0290(3) Uani d . 1 . .
O O3 0.73707(12) 0.7122(2) 0.82876(8) 0.0240(3) Uani d . 1 . .
N N1 0.59801(14) 0.2003(3) 0.79457(9) 0.0213(3) Uani d D 1 . .
H H1N 0.6724(14) 0.127(4) 0.8040(15) 0.039(7) Uiso d D 1 . .
C C1 0.51525(16) 0.1256(3) 0.72126(11) 0.0197(4) Uani d . 1 . .
H H1 0.4934 -0.0198 0.7320 0.024 Uiso calc R 1 . .
C C2 0.40066(16) 0.2505(3) 0.70663(11) 0.0197(4) Uani d . 1 . .
C C3 0.30026(16) 0.1747(3) 0.65138(11) 0.0223(4) Uani d . 1 . .
H H3 0.3051 0.0450 0.6260 0.027 Uiso calc R 1 . .
C C4 0.19499(17) 0.2868(3) 0.63373(11) 0.0235(4) Uani d . 1 . .
C C5 0.18738(17) 0.4768(3) 0.67285(12) 0.0220(4) Uani d . 1 . .
C C6 0.28581(17) 0.5516(3) 0.72644(12) 0.0223(4) Uani d . 1 . .
H H6 0.2804 0.6804 0.7523 0.027 Uiso calc R 1 . .
C C7 0.39424(16) 0.4399(3) 0.74336(11) 0.0202(4) Uani d . 1 . .
C C8 0.50033(16) 0.5275(3) 0.80131(12) 0.0213(4) Uani d . 1 . .
H H8A 0.4893 0.5068 0.8572 0.026 Uiso calc R 1 . .
H H8B 0.5056 0.6779 0.7920 0.026 Uiso calc R 1 . .
C C9 0.61606(16) 0.4240(3) 0.79094(11) 0.0192(4) Uani d . 1 . .
H H9 0.6286 0.4579 0.7357 0.023 Uiso calc R 1 . .
C C10 0.72847(16) 0.4988(3) 0.85243(11) 0.0184(4) Uani d . 1 . .
C C11 0.84475(19) 0.8166(3) 0.86491(13) 0.0286(4) Uani d . 1 . .
H H11A 0.8420 0.9591 0.8451 0.043 Uiso calc R 1 . .
H H11B 0.9135 0.7451 0.8509 0.043 Uiso calc R 1 . .
H H11C 0.8528 0.8174 0.9235 0.043 Uiso calc R 1 . .
C C12 0.70428(16) 0.4858(3) 0.93825(11) 0.0203(4) Uani d . 1 . .
C C13 0.65850(17) 0.6563(3) 0.97170(12) 0.0262(4) Uani d . 1 . .
H H13 0.6485 0.7835 0.9431 0.031 Uiso calc R 1 . .
C C14 0.62723(19) 0.6421(4) 1.04692(13) 0.0342(5) Uani d . 1 . .
H H14 0.5958 0.7592 1.0692 0.041 Uiso calc R 1 . .
C C15 0.6419(2) 0.4581(5) 1.08902(14) 0.0386(6) Uani d . 1 . .
H H15 0.6210 0.4491 1.1404 0.046 Uiso calc R 1 . .
C C16 0.6866(2) 0.2885(4) 1.05673(13) 0.0343(5) Uani d . 1 . .
H H16 0.6968 0.1622 1.0858 0.041 Uiso calc R 1 . .
C C17 0.71712(18) 0.3007(4) 0.98122(12) 0.0263(4) Uani d . 1 . .
H H17 0.7469 0.1819 0.9589 0.032 Uiso calc R 1 . .
C C18 0.84221(16) 0.3857(3) 0.84109(12) 0.0196(4) Uani d . 1 . .
C C19 0.93859(18) 0.3513(3) 0.90463(12) 0.0253(4) Uani d . 1 . .
H H19 0.9320 0.3876 0.9578 0.030 Uiso calc R 1 . .
C C20 1.04428(18) 0.2646(4) 0.89128(13) 0.0321(5) Uani d . 1 . .
H H20 1.1088 0.2408 0.9354 0.039 Uiso calc R 1 . .
C C21 1.05638(18) 0.2124(4) 0.81417(14) 0.0313(5) Uani d . 1 . .
H H21 1.1288 0.1535 0.8052 0.038 Uiso calc R 1 . .
C C22 0.96216(18) 0.2470(4) 0.75069(13) 0.0279(4) Uani d . 1 . .
H H22 0.9696 0.2110 0.6976 0.033 Uiso calc R 1 . .
C C23 0.85646(18) 0.3341(3) 0.76349(12) 0.0231(4) Uani d . 1 . .
H H23 0.7928 0.3591 0.7189 0.028 Uiso calc R 1 . .
C C24 0.57492(16) 0.1204(3) 0.64812(11) 0.0224(4) Uani d . 1 . .
C C25 0.6553(2) -0.0382(4) 0.64257(14) 0.0342(5) Uani d . 1 . .
H H25 0.6682 -0.1443 0.6820 0.041 Uiso calc R 1 . .
C C26 0.7170(2) -0.0424(5) 0.57963(16) 0.0453(7) Uani d . 1 . .
H H26 0.7723 -0.1504 0.5767 0.054 Uiso calc R 1 . .
C C27 0.6978(2) 0.1107(5) 0.52141(15) 0.0468(7) Uani d . 1 . .
H H27 0.7395 0.1073 0.4783 0.056 Uiso calc R 1 . .
C C28 0.6183(2) 0.2676(5) 0.52613(14) 0.0412(6) Uani d . 1 . .
H H28 0.6054 0.3729 0.4863 0.049 Uiso calc R 1 . .
C C29 0.55619(19) 0.2729(4) 0.58943(12) 0.0299(5) Uani d . 1 . .
H H29 0.5010 0.3813 0.5922 0.036 Uiso calc R 1 . .
C C30 0.1034(2) 0.0483(4) 0.53183(14) 0.0338(5) Uani d . 1 . .
H H30A 0.0259 0.0222 0.4960 0.051 Uiso calc R 1 . .
H H30B 0.1259 -0.0713 0.5670 0.051 Uiso calc R 1 . .
H H30C 0.1644 0.0716 0.4996 0.051 Uiso calc R 1 . .
C C31 0.05904(19) 0.7391(4) 0.70544(14) 0.0344(5) Uani d . 1 . .
H H31A -0.0203 0.7992 0.6854 0.052 Uiso calc R 1 . .
H H31B 0.1203 0.8461 0.7075 0.052 Uiso calc R 1 . .
H H31C 0.0628 0.6829 0.7596 0.052 Uiso calc R 1 . .

loop_
_atom_site_aniso_label
_atom_site_aniso_U_11
_atom_site_aniso_U_22
_atom_site_aniso_U_33
_atom_site_aniso_U_12
_atom_site_aniso_U_13
_atom_site_aniso_U_23
O1 0.0239(7) 0.0337(9) 0.0308(8) 0.0000(6) -0.0038(6) -0.0068(7)
O2 0.0221(7) 0.0330(9) 0.0301(8) 0.0057(6) 0.0010(6) -0.0018(6)
O3 0.0260(7) 0.0179(7) 0.0270(7) -0.0005(6) 0.0028(5) 0.0042(6)
N1 0.0246(8) 0.0179(8) 0.0196(8) 0.0013(6) 0.0002(6) 0.0007(6)
C1 0.0209(8) 0.0166(9) 0.0207(9) 0.0018(7) 0.0020(7) -0.0023(7)
C2 0.0193(8) 0.0217(9) 0.0184(8) 0.0000(7) 0.0043(6) 0.0005(7)
C3 0.0243(9) 0.0224(10) 0.0203(9) -0.0016(8) 0.0045(7) -0.0025(7)
C4 0.0230(9) 0.0276(11) 0.0195(9) -0.0011(8) 0.0036(7) 0.0002(8)
C5 0.0190(9) 0.0257(10) 0.0213(9) 0.0015(7) 0.0039(7) 0.0019(8)
C6 0.0242(9) 0.0218(10) 0.0210(9) 0.0015(8) 0.0051(7) -0.0003(7)
C7 0.0186(9) 0.0231(10) 0.0190(9) -0.0008(7) 0.0042(7) 0.0002(7)
C8 0.0205(9) 0.0197(9) 0.0231(9) 0.0018(7) 0.0030(7) -0.0009(7)
C9 0.0209(9) 0.0193(9) 0.0172(8) 0.0012(7) 0.0034(7) 0.0000(7)
C10 0.0204(9) 0.0170(9) 0.0174(8) -0.0001(7) 0.0033(7) 0.0011(7)
C11 0.0282(10) 0.0207(10) 0.0373(11) -0.0049(8) 0.0073(9) 0.0010(9)
C12 0.0168(8) 0.0266(10) 0.0173(8) -0.0017(7) 0.0029(7) -0.0015(7)
C13 0.0214(9) 0.0289(11) 0.0282(10) -0.0026(8) 0.0046(7) -0.0052(8)
C14 0.0296(11) 0.0452(15) 0.0298(11) -0.0010(10) 0.0108(9) -0.0128(10)
C15 0.0386(13) 0.0563(17) 0.0239(11) -0.0113(12) 0.0134(9) -0.0041(11)
C16 0.0381(12) 0.0398(14) 0.0253(10) -0.0075(10) 0.0073(9) 0.0053(10)
C17 0.0274(10) 0.0296(11) 0.0216(9) -0.0019(9) 0.0045(8) 0.0002(8)
C18 0.0187(9) 0.0185(9) 0.0224(9) -0.0009(7) 0.0057(7) 0.0024(7)
C19 0.0225(9) 0.0280(11) 0.0248(10) 0.0002(8) 0.0035(7) -0.0008(8)
C20 0.0215(10) 0.0402(13) 0.0323(11) 0.0047(9) 0.0000(8) 0.0010(10)
C21 0.0225(10) 0.0322(12) 0.0419(12) 0.0044(9) 0.0125(8) -0.0011(10)
C22 0.0301(10) 0.0300(11) 0.0262(10) 0.0014(9) 0.0121(8) -0.0002(8)
C23 0.0241(9) 0.0230(10) 0.0224(9) 0.0005(8) 0.0052(7) 0.0017(8)
C24 0.0231(9) 0.0240(10) 0.0197(9) 0.0006(8) 0.0032(7) -0.0043(8)
C25 0.0397(12) 0.0317(12) 0.0309(11) 0.0110(10) 0.0068(9) -0.0024(9)
C26 0.0432(14) 0.0538(17) 0.0413(14) 0.0142(13) 0.0144(11) -0.0168(13)
C27 0.0463(14) 0.067(2) 0.0316(12) -0.0049(14) 0.0191(11) -0.0143(13)
C28 0.0446(13) 0.0528(16) 0.0288(11) -0.0037(12) 0.0132(10) 0.0056(11)
C29 0.0305(10) 0.0334(12) 0.0265(10) 0.0025(9) 0.0073(8) 0.0022(9)
C30 0.0375(12) 0.0324(12) 0.0269(11) -0.0027(10) -0.0044(9) -0.0058(9)
C31 0.0260(10) 0.0361(13) 0.0411(12) 0.0092(9) 0.0069(9) -0.0045(10)

loop_
_atom_type_symbol
_atom_type_description
_atom_type_scat_dispersion_real
_atom_type_scat_dispersion_imag
_atom_type_scat_source
C C 0.0033 0.0000 'International Tables Vol C Tables 4.2.6.8 and 6.1.1.4'
H H 0.0000 0.0000 'International Tables Vol C Tables 4.2.6.8 and 6.1.1.4'
N N 0.0061 0.0000 'International Tables Vol C Tables 4.2.6.8 and 6.1.1.4'
O O 0.0106 0.0000 'International Tables Vol C Tables 4.2.6.8 and 6.1.1.4'

loop_
_geom_angle_atom_site_label_1
_geom_angle_atom_site_label_2
_geom_angle_atom_site_label_3
_geom_angle_site_symmetry_1
_geom_angle_site_symmetry_3
_geom_angle
_geom_angle_publ_flag
C4 O1 C30 . . 117.41(16) ?
C5 O2 C31 . . 116.66(16) ?
C11 O3 C10 . . 115.71(15) ?
C9 N1 C1 . . 111.01(15) ?
C9 N1 H1N . . 111.8(17) ?
C1 N1 H1N . . 111.7(16) ?
N1 C1 C2 . . 110.18(15) ?
N1 C1 C24 . . 112.01(15) ?
C2 C1 C24 . . 112.94(15) ?
N1 C1 H1 . . 107.1 ?
C2 C1 H1 . . 107.1 ?
C24 C1 H1 . . 107.1 ?
C7 C2 C3 . . 119.78(17) ?
C7 C2 C1 . . 121.49(16) ?
C3 C2 C1 . . 118.68(17) ?
C4 C3 C2 . . 120.84(18) ?
C4 C3 H3 . . 119.6 ?
C2 C3 H3 . . 119.6 ?
O1 C4 C3 . . 124.74(19) ?
O1 C4 C5 . . 115.90(17) ?
C3 C4 C5 . . 119.36(18) ?
O2 C5 C6 . . 124.25(19) ?
O2 C5 C4 . . 115.94(17) ?
C6 C5 C4 . . 119.80(17) ?
C5 C6 C7 . . 121.05(19) ?
C5 C6 H6 . . 119.5 ?
C7 C6 H6 . . 119.5 ?
C2 C7 C6 . . 119.14(17) ?
C2 C7 C8 . . 121.22(16) ?
C6 C7 C8 . . 119.64(17) ?
C7 C8 C9 . . 111.07(16) ?
C7 C8 H8A . . 109.4 ?
C9 C8 H8A . . 109.4 ?
C7 C8 H8B . . 109.4 ?
C9 C8 H8B . . 109.4 ?
H8A C8 H8B . . 108.0 ?
N1 C9 C8 . . 107.30(16) ?
N1 C9 C10 . . 112.49(15) ?
C8 C9 C10 . . 113.68(15) ?
N1 C9 H9 . . 107.7 ?
C8 C9 H9 . . 107.7 ?
C10 C9 H9 . . 107.7 ?
O3 C10 C18 . . 108.30(15) ?
O3 C10 C12 . . 110.48(15) ?
C18 C10 C12 . . 114.26(15) ?
O3 C10 C9 . . 101.76(14) ?
C18 C10 C9 . . 111.71(15) ?
C12 C10 C9 . . 109.61(14) ?
O3 C11 H11A . . 109.5 ?
O3 C11 H11B . . 109.5 ?
H11A C11 H11B . . 109.5 ?
O3 C11 H11C . . 109.5 ?
H11A C11 H11C . . 109.5 ?
H11B C11 H11C . . 109.5 ?
C13 C12 C17 . . 118.51(17) ?
C13 C12 C10 . . 119.80(18) ?
C17 C12 C10 . . 121.45(17) ?
C12 C13 C14 . . 120.5(2) ?
C12 C13 H13 . . 119.8 ?
C14 C13 H13 . . 119.8 ?
C15 C14 C13 . . 120.2(2) ?
C15 C14 H14 . . 119.9 ?
C13 C14 H14 . . 119.9 ?
C16 C15 C14 . . 120.00(19) ?
C16 C15 H15 . . 120.0 ?
C14 C15 H15 . . 120.0 ?
C15 C16 C17 . . 120.2(2) ?
C15 C16 H16 . . 119.9 ?
C17 C16 H16 . . 119.9 ?
C12 C17 C16 . . 120.6(2) ?
C12 C17 H17 . . 119.7 ?
C16 C17 H17 . . 119.7 ?
C19 C18 C23 . . 117.77(17) ?
C19 C18 C10 . . 122.26(17) ?
C23 C18 C10 . . 119.61(17) ?
C20 C19 C18 . . 120.89(19) ?
C20 C19 H19 . . 119.6 ?
C18 C19 H19 . . 119.6 ?
C21 C20 C19 . . 120.6(2) ?
C21 C20 H20 . . 119.7 ?
C19 C20 H20 . . 119.7 ?
C22 C21 C20 . . 119.18(19) ?
C22 C21 H21 . . 120.4 ?
C20 C21 H21 . . 120.4 ?
C21 C22 C23 . . 120.61(19) ?
C21 C22 H22 . . 119.7 ?
C23 C22 H22 . . 119.7 ?
C22 C23 C18 . . 120.98(19) ?
C22 C23 H23 . . 119.5 ?
C18 C23 H23 . . 119.5 ?
C29 C24 C25 . . 118.95(18) ?
C29 C24 C1 . . 122.43(18) ?
C25 C24 C1 . . 118.55(18) ?
C24 C25 C26 . . 120.6(2) ?
C24 C25 H25 . . 119.7 ?
C26 C25 H25 . . 119.7 ?
C27 C26 C25 . . 120.1(2) ?
C27 C26 H26 . . 120.0 ?
C25 C26 H26 . . 120.0 ?
C28 C27 C26 . . 119.9(2) ?
C28 C27 H27 . . 120.1 ?
C26 C27 H27 . . 120.1 ?
C27 C28 C29 . . 120.3(3) ?
C27 C28 H28 . . 119.9 ?
C29 C28 H28 . . 119.9 ?
C24 C29 C28 . . 120.3(2) ?
C24 C29 H29 . . 119.9 ?
C28 C29 H29 . . 119.9 ?
O1 C30 H30A . . 109.5 ?
O1 C30 H30B . . 109.5 ?
H30A C30 H30B . . 109.5 ?
O1 C30 H30C . . 109.5 ?
H30A C30 H30C . . 109.5 ?
H30B C30 H30C . . 109.5 ?
O2 C31 H31A . . 109.5 ?
O2 C31 H31B . . 109.5 ?
H31A C31 H31B . . 109.5 ?
O2 C31 H31C . . 109.5 ?
H31A C31 H31C . . 109.5 ?
H31B C31 H31C . . 109.5 ?

loop_
_geom_bond_atom_site_label_1
_geom_bond_atom_site_label_2
_geom_bond_site_symmetry_2
_geom_bond_distance
_geom_bond_publ_flag
O1 C4 . 1.370(2) ?
O1 C30 . 1.432(3) ?
O2 C5 . 1.372(2) ?
O2 C31 . 1.424(3) ?
O3 C11 . 1.427(2) ?
O3 C10 . 1.448(2) ?
N1 C9 . 1.466(3) ?
N1 C1 . 1.482(2) ?
N1 H1N . 0.959(10) ?
C1 C2 . 1.514(3) ?
C1 C24 . 1.532(3) ?
C1 H1 . 1.0000 ?
C2 C7 . 1.384(3) ?
C2 C3 . 1.413(3) ?
C3 C4 . 1.383(3) ?
C3 H3 . 0.9500 ?
C4 C5 . 1.408(3) ?
C5 C6 . 1.381(3) ?
C6 C7 . 1.411(3) ?
C6 H6 . 0.9500 ?
C7 C8 . 1.507(3) ?
C8 C9 . 1.522(3) ?
C8 H8A . 0.9900 ?
C8 H8B . 0.9900 ?
C9 C10 . 1.557(3) ?
C9 H9 . 1.0000 ?
C10 C18 . 1.536(3) ?
C10 C12 . 1.538(2) ?
C11 H11A . 0.9800 ?
C11 H11B . 0.9800 ?
C11 H11C . 0.9800 ?
C12 C13 . 1.391(3) ?
C12 C17 . 1.395(3) ?
C13 C14 . 1.396(3) ?
C13 H13 . 0.9500 ?
C14 C15 . 1.381(4) ?
C14 H14 . 0.9500 ?
C15 C16 . 1.371(4) ?
C15 H15 . 0.9500 ?
C16 C17 . 1.396(3) ?
C16 H16 . 0.9500 ?
C17 H17 . 0.9500 ?
C18 C19 . 1.392(3) ?
C18 C23 . 1.399(3) ?
C19 C20 . 1.390(3) ?
C19 H19 . 0.9500 ?
C20 C21 . 1.385(3) ?
C20 H20 . 0.9500 ?
C21 C22 . 1.377(3) ?
C21 H21 . 0.9500 ?
C22 C23 . 1.387(3) ?
C22 H22 . 0.9500 ?
C23 H23 . 0.9500 ?
C24 C29 . 1.388(3) ?
C24 C25 . 1.392(3) ?
C25 C26 . 1.393(3) ?
C25 H25 . 0.9500 ?
C26 C27 . 1.385(4) ?
C26 H26 . 0.9500 ?
C27 C28 . 1.375(4) ?
C27 H27 . 0.9500 ?
C28 C29 . 1.402(3) ?
C28 H28 . 0.9500 ?
C29 H29 . 0.9500 ?
C30 H30A . 0.9800 ?
C30 H30B . 0.9800 ?
C30 H30C . 0.9800 ?
C31 H31A . 0.9800 ?
C31 H31B . 0.9800 ?
C31 H31C . 0.9800 ?

loop_
_geom_hbond_atom_site_label_D
_geom_hbond_atom_site_label_H
_geom_hbond_atom_site_label_A
_geom_hbond_site_symmetry_A
_geom_hbond_distance_DH
_geom_hbond_distance_HA
_geom_hbond_distance_DA
_geom_hbond_angle_DHA
C11 H11A Cg 1_565 0.98 2.57 3.45(2) 150
C30 H30A O1 2_546 0.98 2.54 3.356(2) 140
C30 H30A O2 2_546 0.98 2.59 3.400(2) 140

loop_
_geom_torsion_atom_site_label_1
_geom_torsion_atom_site_label_2
_geom_torsion_atom_site_label_3
_geom_torsion_atom_site_label_4
_geom_torsion_site_symmetry_1
_geom_torsion_site_symmetry_2
_geom_torsion_site_symmetry_3
_geom_torsion_site_symmetry_4
_geom_torsion
_geom_torsion_publ_flag
C9 N1 C1 C2 . . . . -52.4(2) ?
C9 N1 C1 C24 . . . . 74.18(19) ?
N1 C1 C2 C7 . . . . 17.3(2) ?
C24 C1 C2 C7 . . . . -108.82(19) ?
N1 C1 C2 C3 . . . . -165.58(16) ?
C24 C1 C2 C3 . . . . 68.3(2) ?
C7 C2 C3 C4 . . . . -0.4(3) ?
C1 C2 C3 C4 . . . . -177.58(17) ?
C30 O1 C4 C3 . . . . -7.4(3) ?
C30 O1 C4 C5 . . . . 172.58(17) ?
C2 C3 C4 O1 . . . . 178.58(18) ?
C2 C3 C4 C5 . . . . -1.4(3) ?
C31 O2 C5 C6 . . . . -17.1(3) ?
C31 O2 C5 C4 . . . . 164.18(19) ?
O1 C4 C5 O2 . . . . 0.7(2) ?
C3 C4 C5 O2 . . . . -179.31(17) ?
O1 C4 C5 C6 . . . . -178.13(17) ?
C3 C4 C5 C6 . . . . 1.9(3) ?
O2 C5 C6 C7 . . . . -179.24(17) ?
C4 C5 C6 C7 . . . . -0.5(3) ?
C3 C2 C7 C6 . . . . 1.7(3) ?
C1 C2 C7 C6 . . . . 178.84(17) ?
C3 C2 C7 C8 . . . . -178.75(17) ?
C1 C2 C7 C8 . . . . -1.6(3) ?
C5 C6 C7 C2 . . . . -1.3(3) ?
C5 C6 C7 C8 . . . . 179.19(17) ?
C2 C7 C8 C9 . . . . 19.0(2) ?
C6 C7 C8 C9 . . . . -161.53(17) ?
C1 N1 C9 C8 . . . . 71.30(19) ?
C1 N1 C9 C10 . . . . -162.95(14) ?
C7 C8 C9 N1 . . . . -51.7(2) ?
C7 C8 C9 C10 . . . . -176.70(15) ?
C11 O3 C10 C18 . . . . -51.5(2) ?
C11 O3 C10 C12 . . . . 74.29(19) ?
C11 O3 C10 C9 . . . . -169.37(15) ?
N1 C9 C10 O3 . . . . 171.51(15) ?
C8 C9 C10 O3 . . . . -66.28(18) ?
N1 C9 C10 C18 . . . . 56.2(2) ?
C8 C9 C10 C18 . . . . 178.38(16) ?
N1 C9 C10 C12 . . . . -71.52(19) ?
C8 C9 C10 C12 . . . . 50.7(2) ?
O3 C10 C12 C13 . . . . 19.5(2) ?
C18 C10 C12 C13 . . . . 141.86(18) ?
C9 C10 C12 C13 . . . . -91.9(2) ?
O3 C10 C12 C17 . . . . -166.31(17) ?
C18 C10 C12 C17 . . . . -43.9(2) ?
C9 C10 C12 C17 . . . . 82.3(2) ?
C17 C12 C13 C14 . . . . 0.5(3) ?
C10 C12 C13 C14 . . . . 174.93(17) ?
C12 C13 C14 C15 . . . . 0.2(3) ?
C13 C14 C15 C16 . . . . -0.4(3) ?
C14 C15 C16 C17 . . . . -0.2(4) ?
C13 C12 C17 C16 . . . . -1.1(3) ?
C10 C12 C17 C16 . . . . -175.41(18) ?
C15 C16 C17 C12 . . . . 0.9(3) ?
O3 C10 C18 C19 . . . . 98.0(2) ?
C12 C10 C18 C19 . . . . -25.5(3) ?
C9 C10 C18 C19 . . . . -150.69(18) ?
O3 C10 C18 C23 . . . . -74.9(2) ?
C12 C10 C18 C23 . . . . 161.55(17) ?
C9 C10 C18 C23 . . . . 36.4(2) ?
C23 C18 C19 C20 . . . . -1.3(3) ?
C10 C18 C19 C20 . . . . -174.4(2) ?
C18 C19 C20 C21 . . . . 0.7(4) ?
C19 C20 C21 C22 . . . . -0.2(4) ?
C20 C21 C22 C23 . . . . 0.4(4) ?
C21 C22 C23 C18 . . . . -1.1(3) ?
C19 C18 C23 C22 . . . . 1.5(3) ?
C10 C18 C23 C22 . . . . 174.74(19) ?
N1 C1 C24 C29 . . . . -100.9(2) ?
C2 C1 C24 C29 . . . . 24.2(3) ?
N1 C1 C24 C25 . . . . 75.9(2) ?
C2 C1 C24 C25 . . . . -158.95(19) ?
C29 C24 C25 C26 . . . . 0.7(3) ?
C1 C24 C25 C26 . . . . -176.2(2) ?
C24 C25 C26 C27 . . . . -0.7(4) ?
C25 C26 C27 C28 . . . . 0.4(4) ?
C26 C27 C28 C29 . . . . -0.3(4) ?
C25 C24 C29 C28 . . . . -0.6(3) ?
C1 C24 C29 C28 . . . . 176.2(2) ?
C27 C28 C29 C24 . . . . 0.4(4) ?

loop_
_cod_related_entry_id
_cod_related_entry_database
_cod_related_entry_code
1 ChemSpider 30654295
